data_7200419
loop_
_publ_author_name
'Thu\'ery, Pierre'

_publ_section_title
;
 Two novel uranyl--organic frameworks with cyclohexane-1,3-dicarboxylate
 ligands
;
_journal_coden_ASTM CRECF4
_journal_issue 2
_journal_name_full CrystEngComm
_journal_page_first 232
_journal_page_last 234
_journal_paper_doi 10.1039/b815481c
_journal_volume 11
_journal_year 2009
_chemical_formula_sum 'C8 H12 O7 U'
_chemical_formula_weight 458.21
_space_group_IT_number 14
_symmetry_cell_setting monoclinic
_symmetry_space_group_name_Hall '-P 2ybc'
_symmetry_space_group_name_H-M 'P 1 21/c 1'
_atom_sites_solution_hydrogens geom
_atom_sites_solution_primary direct
_atom_sites_solution_secondary difmap
_audit_creation_method SHELXL-97
_cell_angle_alpha 90.00
_cell_angle_beta 113.786(3)
_cell_angle_gamma 90.00
_cell_formula_units_Z 4
_cell_length_a 10.6261(6)
_cell_length_b 10.3755(4)
_cell_length_c 10.9553(5)
_cell_measurement_reflns_used 31301
_cell_measurement_temperature 100(2)
_cell_measurement_theta_max 25.68
_cell_measurement_theta_min 2.09
_cell_volume 1105.24(9)
_computing_cell_refinement 'HKL2000 (Otwinowski & Minor, 1997)'
_computing_data_collection 'COLLECT (Nonius, 1998)'
_computing_data_reduction 'HKL2000 (Otwinowski & Minor, 1997)'
_computing_molecular_graphics 'SHELXTL (Sheldrick, 1999)'
_computing_publication_material 'SHELXTL (Sheldrick, 1999); PLATON (Spek, 2003)'
_computing_structure_refinement 'SHELXL-97 (Sheldrick, 1997)'
_computing_structure_solution 'SHELXS-97 (Sheldrick, 1997)'
_diffrn_ambient_temperature 100(2)
_diffrn_measured_fraction_theta_full 0.999
_diffrn_measured_fraction_theta_max 0.999
_diffrn_measurement_device_type 'Nonius Kappa-CCD area-detector diffractometer'
_diffrn_measurement_method 'two \f and five \w scans with 2\% steps (399 frames)'
_diffrn_radiation_monochromator graphite
_diffrn_radiation_source 'fine-focus sealed tube'
_diffrn_radiation_type MoK\a
_diffrn_radiation_wavelength 0.71073
_diffrn_reflns_av_R_equivalents 0.0459
_diffrn_reflns_av_sigmaI/netI 0.0512
_diffrn_reflns_limit_h_max 12
_diffrn_reflns_limit_h_min -12
_diffrn_reflns_limit_k_max 12
_diffrn_reflns_limit_k_min -12
_diffrn_reflns_limit_l_max 13
_diffrn_reflns_limit_l_min -13
_diffrn_reflns_number 31301
_diffrn_reflns_theta_full 25.68
_diffrn_reflns_theta_max 25.68
_diffrn_reflns_theta_min 2.09
_diffrn_standards_decay_% 0
_diffrn_standards_interval_time 0
_diffrn_standards_number 0
_exptl_absorpt_coefficient_mu 14.703
_exptl_absorpt_correction_T_max 0.745
_exptl_absorpt_correction_T_min 0.338
_exptl_absorpt_correction_type multi-scan
_exptl_absorpt_process_details 'SCALEPACK (Otwinowski & Minor, 1997)'
_exptl_crystal_colour 'translucent light yellow'
_exptl_crystal_density_diffrn 2.754
_exptl_crystal_density_method 'not measured'
_exptl_crystal_description platelet
_exptl_crystal_F_000 832
_exptl_crystal_size_max 0.08
_exptl_crystal_size_mid 0.04
_exptl_crystal_size_min 0.02
_refine_diff_density_max 1.350
_refine_diff_density_min -1.966
_refine_diff_density_rms 0.204
_refine_ls_extinction_coef 0.0033(4)
_refine_ls_extinction_expression Fc^*^=kFc[1+0.001xFc^2^\l^3^/sin(2\q)]^-1/4^
_refine_ls_extinction_method SHELXL
_refine_ls_goodness_of_fit_ref 1.012
_refine_ls_hydrogen_treatment constr
_refine_ls_matrix_type full
_refine_ls_number_parameters 192
_refine_ls_number_reflns 2095
_refine_ls_number_restraints 34
_refine_ls_restrained_S_all 1.007
_refine_ls_R_factor_all 0.0530
_refine_ls_R_factor_gt 0.0384
_refine_ls_shift/su_max 0.001
_refine_ls_shift/su_mean 0.000
_refine_ls_structure_factor_coef Fsqd
_refine_ls_weighting_details 'calc w=1/[\s^2^(Fo^2^)+(0.0609P)^2^] where P=(Fo^2^+2Fc^2^)/3'
_refine_ls_weighting_scheme calc
_refine_ls_wR_factor_gt 0.0934
_refine_ls_wR_factor_ref 0.1000
_reflns_number_gt 1628
_reflns_number_total 2095
_reflns_threshold_expression >2sigma(I)
_cod_data_source_file B815481C.txt
_cod_data_source_block 1
_cod_depositor_comments
;
 Replaced the incorrect bibliographical reference to the original
 publication with a proper one.
 
 Antanas Vaitkus,
 2019-09-17 
;
_cod_original_sg_symbol_H-M 'P 21/c'
_cod_database_code 7200419

loop_
_symmetry_equiv_pos_as_xyz
'x, y, z'
'-x, y+1/2, -z+1/2'
'-x, -y, -z'
'x, -y-1/2, z-1/2'

loop_
_atom_site_label
_atom_site_type_symbol
_atom_site_fract_x
_atom_site_fract_y
_atom_site_fract_z
_atom_site_U_iso_or_equiv
_atom_site_adp_type
_atom_site_occupancy
_atom_site_symmetry_multiplicity
_atom_site_calc_flag
_atom_site_refinement_flags
_atom_site_disorder_assembly
_atom_site_disorder_group
U U 0.92472(4) 0.62709(3) 0.17528(3) 0.03655(19) Uani 1 1 d . . .
O1 O 0.9309(7) 0.5494(6) 0.3188(6) 0.0452(16) Uani 1 1 d . . .
O2 O 0.9232(7) 0.7004(6) 0.0303(6) 0.0442(16) Uani 1 1 d . . .
O3 O 0.7761(7) 0.7993(6) 0.1982(6) 0.0450(16) Uani 1 1 d . A .
O4 O 0.6750(7) 0.6276(6) 0.0859(7) 0.0475(16) Uani 1 1 d . A .
O5 O 0.1563(6) 0.5632(5) -0.0431(6) 0.0356(14) Uani 1 1 d . . .
O6 O 0.0784(7) 0.7184(7) -0.1918(6) 0.0453(17) Uani 1 1 d . . .
O7 O 1.1351(6) 0.5266(6) 0.1927(6) 0.0377(14) Uani 1 1 d . . .
H7A H 1.1718 0.4464 0.2289 0.045 Uiso 1 1 d R . .
H7B H 1.1913 0.5617 0.1682 0.045 Uiso 1 1 d R . .
C2 C 0.4133(12) 0.7042(10) 0.0305(12) 0.059(3) Uani 1 1 d D . .
H2A H 0.4221 0.6395 0.0965 0.070 Uiso 0.56(2) 1 d PR A .
H2B H 0.4201 0.6626 -0.0451 0.070 Uiso 0.56(2) 1 d PR . .
H2C H 0.4261 0.6123 0.0401 0.070 Uiso 0.44(2) 1 d PR . .
H2D H 0.4133 0.7308 -0.0536 0.070 Uiso 0.44(2) 1 d PR . .
C1A C 0.5288(18) 0.8037(16) 0.0872(18) 0.035(4) Uani 0.56(2) 1 d P A 1
H1A H 0.5209 0.8728 0.0235 0.042 Uiso 0.56(2) 1 calc PR A 1
C3A C 0.2739(18) 0.7748(18) -0.017(2) 0.038(5) Uani 0.56(2) 1 d P A 1
H3A H 0.2695 0.8461 -0.0775 0.045 Uiso 0.56(2) 1 calc PR A 1
C4A C 0.262(2) 0.823(2) 0.110(2) 0.051(6) Uani 0.56(2) 1 d P A 1
H4A1 H 0.1764 0.8693 0.0872 0.061 Uiso 0.56(2) 1 calc PR A 1
H4A2 H 0.2626 0.7503 0.1659 0.061 Uiso 0.56(2) 1 calc PR A 1
C5A C 0.383(3) 0.912(3) 0.186(3) 0.067(8) Uani 0.56(2) 1 d PU A 1
H5A1 H 0.3753 0.9897 0.1341 0.080 Uiso 0.56(2) 1 calc PR A 1
H5A2 H 0.3782 0.9378 0.2695 0.080 Uiso 0.56(2) 1 calc PR A 1
C6A C 0.5153(18) 0.8551(19) 0.2160(19) 0.041(5) Uani 0.56(2) 1 d P A 1
H6A1 H 0.5291 0.7844 0.2780 0.050 Uiso 0.56(2) 1 calc PR A 1
H6A2 H 0.5866 0.9186 0.2588 0.050 Uiso 0.56(2) 1 calc PR A 1
C1B C 0.5308(13) 0.771(3) 0.145(2) 0.058(8) Uani 0.44(2) 1 d PDU A 2
H1B H 0.5345 0.7319 0.2278 0.069 Uiso 0.44(2) 1 calc PR A 2
C3B C 0.2761(13) 0.749(3) 0.031(3) 0.060(10) Uani 0.44(2) 1 d PDU A 2
H3B H 0.2729 0.7184 0.1139 0.072 Uiso 0.44(2) 1 calc PR A 2
C4B C 0.261(2) 0.896(2) 0.029(2) 0.043(7) Uani 0.44(2) 1 d P A 2
H4B1 H 0.2625 0.9309 -0.0529 0.051 Uiso 0.44(2) 1 calc PR A 2
H4B2 H 0.1737 0.9192 0.0318 0.051 Uiso 0.44(2) 1 calc PR A 2
C5B C 0.378(3) 0.954(3) 0.148(3) 0.039(6) Uani 0.44(2) 1 d PU A 2
H5B1 H 0.3702 1.0467 0.1435 0.047 Uiso 0.44(2) 1 calc PR A 2
H5B2 H 0.3687 0.9261 0.2288 0.047 Uiso 0.44(2) 1 calc PR A 2
C6B C 0.515(3) 0.917(3) 0.158(3) 0.058(8) Uani 0.44(2) 1 d PU A 2
H6B1 H 0.5835 0.9461 0.2427 0.070 Uiso 0.44(2) 1 calc PR A 2
H6B2 H 0.5327 0.9608 0.0878 0.070 Uiso 0.44(2) 1 calc PR A 2
C7 C 0.6652(10) 0.7352(9) 0.1336(10) 0.049(3) Uani 1 1 d D . .
C8 C 0.1624(11) 0.6784(9) -0.0834(10) 0.042(2) Uani 1 1 d D . .

loop_
_atom_site_aniso_label
_atom_site_aniso_U_11
_atom_site_aniso_U_22
_atom_site_aniso_U_33
_atom_site_aniso_U_23
_atom_site_aniso_U_13
_atom_site_aniso_U_12
U 0.0421(3) 0.0332(3) 0.0345(2) -0.00157(13) 0.01568(16) -0.00128(16)
O1 0.049(4) 0.052(4) 0.037(3) 0.000(3) 0.019(3) 0.003(3)
O2 0.051(4) 0.042(4) 0.041(3) 0.003(3) 0.021(3) 0.004(3)
O3 0.044(4) 0.039(4) 0.052(4) -0.010(3) 0.019(3) 0.004(3)
O4 0.043(4) 0.039(4) 0.057(4) -0.009(3) 0.016(3) 0.001(3)
O5 0.039(4) 0.031(3) 0.037(3) -0.001(3) 0.016(3) 0.003(3)
O6 0.048(4) 0.044(4) 0.049(4) 0.016(3) 0.025(4) 0.012(3)
O7 0.037(4) 0.038(3) 0.035(3) -0.002(3) 0.012(3) 0.001(3)
C2 0.053(7) 0.042(6) 0.079(8) -0.011(5) 0.023(6) -0.006(5)
C1A 0.040(10) 0.032(10) 0.031(9) 0.002(7) 0.013(7) 0.004(8)
C3A 0.041(11) 0.029(9) 0.038(9) 0.000(8) 0.010(8) -0.016(8)
C4A 0.048(12) 0.057(13) 0.053(12) -0.016(10) 0.025(10) -0.001(9)
C5A 0.067(11) 0.072(12) 0.064(11) -0.008(8) 0.028(8) -0.009(9)
C6A 0.037(10) 0.048(12) 0.031(9) -0.018(8) 0.006(8) -0.010(9)
C1B 0.050(11) 0.050(11) 0.065(12) 0.007(9) 0.014(8) -0.005(8)
C3B 0.052(13) 0.051(13) 0.067(14) 0.003(9) 0.014(9) -0.009(8)
C4B 0.038(13) 0.049(14) 0.045(12) -0.017(11) 0.021(10) -0.020(11)
C5B 0.033(9) 0.039(10) 0.039(9) -0.010(8) 0.008(7) 0.002(8)
C6B 0.048(11) 0.060(11) 0.066(11) -0.012(8) 0.022(8) 0.002(8)
C7 0.039(6) 0.037(6) 0.069(7) -0.008(5) 0.020(5) 0.001(5)
C8 0.048(6) 0.030(5) 0.052(6) -0.009(4) 0.024(5) -0.009(4)

loop_
_atom_type_symbol
_atom_type_description
_atom_type_scat_dispersion_real
_atom_type_scat_dispersion_imag
_atom_type_scat_source
C C 0.0033 0.0016 'International Tables Vol C Tables 4.2.6.8 and 6.1.1.4'
H H 0.0000 0.0000 'International Tables Vol C Tables 4.2.6.8 and 6.1.1.4'
U U -9.6767 9.6646 'International Tables Vol C Tables 4.2.6.8 and 6.1.1.4'
O O 0.0106 0.0060 'International Tables Vol C Tables 4.2.6.8 and 6.1.1.4'

loop_
_geom_angle_atom_site_label_1
_geom_angle_atom_site_label_2
_geom_angle_atom_site_label_3
_geom_angle
_geom_angle_site_symmetry_1
_geom_angle_site_symmetry_3
_geom_angle_publ_flag
O1 U O2 177.6(3) . . ?
O1 U O6 89.6(3) . 4_676 ?
O2 U O6 90.9(3) . 4_676 ?
O1 U O5 92.2(2) . 3_665 ?
O2 U O5 86.6(3) . 3_665 ?
O6 U O5 159.2(2) 4_676 3_665 ?
O1 U O7 91.9(3) . . ?
O2 U O7 85.9(3) . . ?
O6 U O7 81.6(2) 4_676 . ?
O5 U O7 77.6(2) 3_665 . ?
O1 U O4 90.1(3) . . ?
O2 U O4 91.4(3) . . ?
O6 U O4 128.7(2) 4_676 . ?
O5 U O4 72.0(2) 3_665 . ?
O7 U O4 149.6(2) . . ?
O1 U O3 92.1(3) . . ?
O2 U O3 90.3(3) . . ?
O6 U O3 75.8(2) 4_676 . ?
O5 U O3 124.8(2) 3_665 . ?
O7 U O3 157.0(2) . . ?
O4 U O3 53.0(2) . . ?
C7 O3 U 93.0(5) . . ?
C7 O4 U 95.5(6) . . ?
C8 O5 U 128.0(5) . 3_665 ?
C8 O6 U 152.2(6) . 4_475 ?
U O7 H7A 129.3 . . ?
U O7 H7B 123.4 . . ?
H7A O7 H7B 107.3 . . ?
C1B C2 C3B 109.0(9) . . ?
C1A C2 C3A 108.7(11) . . ?
C1A C2 H2A 110.3 . . ?
C3A C2 H2A 112.0 . . ?
C1A C2 H2B 109.0 . . ?
C3A C2 H2B 108.3 . . ?
H2A C2 H2B 108.4 . . ?
C1B C2 H2C 109.0 . . ?
C3B C2 H2C 113.2 . . ?
C1B C2 H2D 109.9 . . ?
C3B C2 H2D 106.3 . . ?
H2C C2 H2D 109.5 . . ?
C7 C1A C2 108.8(12) . . ?
C7 C1A C6A 106.4(14) . . ?
C2 C1A C6A 104.2(14) . . ?
C7 C1A H1A 112.3 . . ?
C2 C1A H1A 112.3 . . ?
C6A C1A H1A 112.3 . . ?
C8 C3A C4A 108.6(15) . . ?
C8 C3A C2 108.2(12) . . ?
C4A C3A C2 105.3(15) . . ?
C8 C3A H3A 111.5 . . ?
C4A C3A H3A 111.5 . . ?
C2 C3A H3A 111.5 . . ?
C5A C4A C3A 109.6(17) . . ?
C5A C4A H4A1 109.8 . . ?
C3A C4A H4A1 109.8 . . ?
C5A C4A H4A2 109.8 . . ?
C3A C4A H4A2 109.8 . . ?
H4A1 C4A H4A2 108.2 . . ?
C6A C5A C4A 114(2) . . ?
C6A C5A H5A1 108.8 . . ?
C4A C5A H5A1 108.8 . . ?
C6A C5A H5A2 108.8 . . ?
C4A C5A H5A2 108.8 . . ?
H5A1 C5A H5A2 107.7 . . ?
C5A C6A C1A 111.9(17) . . ?
C5A C6A H6A1 109.2 . . ?
C1A C6A H6A1 109.2 . . ?
C5A C6A H6A2 109.2 . . ?
C1A C6A H6A2 109.2 . . ?
H6A1 C6A H6A2 107.9 . . ?
C7 C1B C2 107.7(11) . . ?
C7 C1B C6B 113(2) . . ?
C2 C1B C6B 116(2) . . ?
C7 C1B H1B 106.7 . . ?
C2 C1B H1B 106.7 . . ?
C6B C1B H1B 106.7 . . ?
C8 C3B C2 107.0(12) . . ?
C8 C3B C4B 115(2) . . ?
C2 C3B C4B 113.4(19) . . ?
C8 C3B H3B 107.0 . . ?
C2 C3B H3B 107.0 . . ?
C4B C3B H3B 107.0 . . ?
C5B C4B C3B 109(2) . . ?
C5B C4B H4B1 109.8 . . ?
C3B C4B H4B1 109.8 . . ?
C5B C4B H4B2 109.8 . . ?
C3B C4B H4B2 109.8 . . ?
H4B1 C4B H4B2 108.2 . . ?
C6B C5B C4B 114(2) . . ?
C6B C5B H5B1 108.8 . . ?
C4B C5B H5B1 108.8 . . ?
C6B C5B H5B2 108.8 . . ?
C4B C5B H5B2 108.8 . . ?
H5B1 C5B H5B2 107.7 . . ?
C5B C6B C1B 113(2) . . ?
C5B C6B H6B1 109.0 . . ?
C1B C6B H6B1 109.0 . . ?
C5B C6B H6B2 109.0 . . ?
C1B C6B H6B2 109.0 . . ?
H6B1 C6B H6B2 107.8 . . ?
O4 C7 O3 118.5(9) . . ?
O4 C7 C1A 120.7(10) . . ?
O3 C7 C1A 118.9(10) . . ?
O4 C7 C1B 119.1(12) . . ?
O3 C7 C1B 120.6(10) . . ?
O6 C8 O5 121.7(8) . . ?
O6 C8 C3A 111.4(11) . . ?
O5 C8 C3A 126.6(11) . . ?
O6 C8 C3B 130.6(15) . . ?
O5 C8 C3B 107.4(15) . . ?

loop_
_geom_bond_atom_site_label_1
_geom_bond_atom_site_label_2
_geom_bond_distance
_geom_bond_site_symmetry_2
_geom_bond_publ_flag
U O1 1.744(6) . ?
U O2 1.755(6) . ?
U O6 2.332(6) 4_676 ?
U O5 2.394(6) 3_665 ?
U O7 2.404(6) . ?
U O4 2.429(7) . ?
U O3 2.464(6) . ?
O3 C7 1.288(11) . ?
O4 C7 1.254(10) . ?
O5 C8 1.284(11) . ?
O5 U 2.394(6) 3_665 ?
O6 C8 1.235(11) . ?
O6 U 2.332(6) 4_475 ?
O7 H7A 0.9358 . ?
O7 H7B 0.8304 . ?
C2 C1A 1.53(2) . ?
C2 C1B 1.531(10) . ?
C2 C3B 1.532(10) . ?
C2 C3A 1.54(2) . ?
C2 H2A 0.9624 . ?
C2 H2B 0.9621 . ?
C2 H2C 0.9624 . ?
C2 H2D 0.9621 . ?
C1A C7 1.51(2) . ?
C1A C6A 1.57(2) . ?
C1A H1A 0.9800 . ?
C3A C8 1.495(19) . ?
C3A C4A 1.54(3) . ?
C3A H3A 0.9800 . ?
C4A C5A 1.53(3) . ?
C4A H4A1 0.9700 . ?
C4A H4A2 0.9700 . ?
C5A C6A 1.43(4) . ?
C5A H5A1 0.9700 . ?
C5A H5A2 0.9700 . ?
C6A H6A1 0.9700 . ?
C6A H6A2 0.9700 . ?
C1B C7 1.527(10) . ?
C1B C6B 1.54(4) . ?
C1B H1B 0.9800 . ?
C3B C8 1.529(10) . ?
C3B C4B 1.54(4) . ?
C3B H3B 0.9800 . ?
C4B C5B 1.52(3) . ?
C4B H4B1 0.9700 . ?
C4B H4B2 0.9700 . ?
C5B C6B 1.47(4) . ?
C5B H5B1 0.9700 . ?
C5B H5B2 0.9700 . ?
C6B H6B1 0.9700 . ?
C6B H6B2 0.9700 . ?

loop_
_geom_hbond_atom_site_label_D
_geom_hbond_atom_site_label_H
_geom_hbond_atom_site_label_A
_geom_hbond_distance_DH
_geom_hbond_distance_HA
_geom_hbond_distance_DA
_geom_hbond_angle_DHA
_geom_hbond_site_symmetry_A
O7 H7A O3 0.94 1.71 2.640(9) 173.3 2_745
O7 H7B O5 0.83 2.19 2.708(8) 120.4 1_655
